data_1577237
loop_
_publ_author_name
'Ravera, Francesco'
'Bortoli, Alessandro'
'Gamboa-Carballo, Juan Jos\'e'
'Mallet-Ladeira, Sonia'
'Miqueu, Karinne'
'Bourissou, Didier'
'Biffis, Andrea'

_publ_section_title
;
 Activation of Isocyanates at Gold: Towards Au-Catalyzed C-H Amidation of
 Pyrroles
;
_journal_name_full 'Catalysis Science &amp; Technology'
_journal_paper_doi 10.1039/D6CY00297H
_journal_year 2026
_chemical_absolute_configuration ad
_chemical_formula_moiety 'C32 H43 Au N3, F6 Sb, C H2 Cl2'
_chemical_formula_sum 'C33 H45 Au Cl2 F6 N3 Sb'
_chemical_formula_weight 987.35
_space_group_IT_number 19
_space_group_name_Hall 'P 2ac 2ab'
_space_group_name_H-M_alt 'P 21 21 21'
_symmetry_cell_setting orthorhombic
_symmetry_Int_Tables_number 19
_symmetry_space_group_name_Hall 'P 2ac 2ab'
_symmetry_space_group_name_H-M 'P 21 21 21'
_atom_sites_solution_hydrogens geom
_atom_sites_solution_primary dual
_atom_sites_solution_secondary difmap
_audit_update_record
;
2025-10-28 deposited with the CCDC.	2026-05-11 downloaded from the CCDC.
;
_cell_angle_alpha 90
_cell_angle_beta 90
_cell_angle_gamma 90
_cell_formula_units_Z 4
_cell_length_a 12.5091(6)
_cell_length_b 16.5705(8)
_cell_length_c 18.5967(9)
_cell_measurement_reflns_used 9702
_cell_measurement_temperature 193(2)
_cell_measurement_theta_max 72.42
_cell_measurement_theta_min 5.03
_cell_volume 3854.8(3)
_computing_cell_refinement 'Bruker SAINT'
_computing_data_collection 'Bruker APEX2'
_computing_data_reduction 'Bruker SAINT'
_computing_molecular_graphics 'Ortep-3 for Windows (Farrugia, 1997)'
_computing_publication_material 'WinGX publication routines (Farrugia, 1999)'
_computing_structure_refinement 'SHELXL-2019/3 (Sheldrick, 2015)'
_computing_structure_solution 'SHELXT (Sheldrick 2015)'
_diffrn_ambient_temperature 193(2)
_diffrn_measured_fraction_theta_full 0.997
_diffrn_measured_fraction_theta_max 0.996
_diffrn_measurement_device_type 'Bruker D8 VENTURE PHOTON3'
_diffrn_measurement_method 'phi and omega scans'
_diffrn_radiation_monochromator 'multilayer optics'
_diffrn_radiation_source 'microfocus sealed tube'
_diffrn_radiation_type CuK\a
_diffrn_radiation_wavelength 1.54178
_diffrn_reflns_av_R_equivalents 0.0705
_diffrn_reflns_av_unetI/netI 0.0336
_diffrn_reflns_Laue_measured_fraction_full 0.997
_diffrn_reflns_Laue_measured_fraction_max 0.996
_diffrn_reflns_limit_h_max 15
_diffrn_reflns_limit_h_min -15
_diffrn_reflns_limit_k_max 20
_diffrn_reflns_limit_k_min -20
_diffrn_reflns_limit_l_max 22
_diffrn_reflns_limit_l_min -23
_diffrn_reflns_number 88772
_diffrn_reflns_point_group_measured_fraction_full 0.998
_diffrn_reflns_point_group_measured_fraction_max 0.997
_diffrn_reflns_theta_full 67.679
_diffrn_reflns_theta_max 72.532
_diffrn_reflns_theta_min 3.572
_diffrn_standards_decay_% 0
_diffrn_standards_interval_count 0
_diffrn_standards_interval_time 0
_diffrn_standards_number 0
_exptl_absorpt_coefficient_mu 14.36
_exptl_absorpt_correction_T_max 0.7536
_exptl_absorpt_correction_T_min 0.4558
_exptl_absorpt_correction_type multi-scan
_exptl_absorpt_process_details
;Krause, L., Herbst-Irmer, R., Sheldrick G.M. & Stalke D.,
 J. Appl. Cryst. 48 (2015) 3-10
;
_exptl_crystal_colour colourless
_exptl_crystal_density_diffrn 1.701
_exptl_crystal_density_method 'not measured'
_exptl_crystal_description block
_exptl_crystal_F_000 1928
_exptl_crystal_size_max 0.12
_exptl_crystal_size_mid 0.1
_exptl_crystal_size_min 0.04
_refine_diff_density_max 2.46
_refine_diff_density_min -1.097
_refine_diff_density_rms 0.1
_refine_ls_abs_structure_details
;
 Flack x determined using 3153 quotients [(I+)-(I-)]/[(I+)+(I-)]
 (Parsons, Flack and Wagner, Acta Cryst. B69 (2013) 249-259).
;
_refine_ls_abs_structure_Flack -0.007(7)
_refine_ls_extinction_method none
_refine_ls_goodness_of_fit_ref 1.043
_refine_ls_hydrogen_treatment constr
_refine_ls_matrix_type full
_refine_ls_number_parameters 453
_refine_ls_number_reflns 7639
_refine_ls_number_restraints 83
_refine_ls_restrained_S_all 1.04
_refine_ls_R_factor_all 0.0372
_refine_ls_R_factor_gt 0.0365
_refine_ls_shift/su_max 0.001
_refine_ls_shift/su_mean 0
_refine_ls_structure_factor_coef Fsqd
_refine_ls_weighting_details 'w=1/[\s^2^(Fo^2^)+(0.0586P)^2^+4.8920P] where P=(Fo^2^+2Fc^2^)/3'
_refine_ls_weighting_scheme calc
_refine_ls_wR_factor_gt 0.0979
_refine_ls_wR_factor_ref 0.0986
_reflns_Friedel_coverage 0.797
_reflns_Friedel_fraction_full 0.999
_reflns_Friedel_fraction_max 0.998
_reflns_number_gt 7453
_reflns_number_total 7639
_reflns_threshold_expression 'I > 2\s(I)'
_cod_data_source_file d6cy00297h2.cif
_cod_data_source_block FRV-436
_cod_database_code 1577237
_shelx_shelxl_version_number 2019/3

loop_
_symmetry_equiv_pos_as_xyz
'x, y, z'
'-x+1/2, -y, z+1/2'
'-x, y+1/2, -z+1/2'
'x+1/2, -y+1/2, -z'

loop_
_atom_site_label
_atom_site_type_symbol
_atom_site_fract_x
_atom_site_fract_y
_atom_site_fract_z
_atom_site_U_iso_or_equiv
_atom_site_adp_type
_atom_site_occupancy
_atom_site_site_symmetry_order
_atom_site_calc_flag
_atom_site_refinement_flags_posn
_atom_site_refinement_flags_adp
_atom_site_refinement_flags_occupancy
_atom_site_disorder_assembly
_atom_site_disorder_group
Au1 Au 0.32002(2) 0.49773(2) 0.41380(2) 0.04916(11) Uani 1 1 d . . . . .
Sb1 Sb 0.85211(5) 0.33998(4) 0.22647(3) 0.06011(16) Uani 1 1 d . . . . .
N1 N 0.5148(5) 0.3919(4) 0.4029(3) 0.0423(13) Uani 1 1 d . . . . .
N2 N 0.4434(5) 0.4115(4) 0.2996(3) 0.0418(13) Uani 1 1 d . . . . .
C1 C 0.4338(6) 0.4295(4) 0.3704(4) 0.0415(15) Uani 1 1 d . . . . .
C2 C 0.5778(6) 0.3509(5) 0.3529(4) 0.0471(16) Uani 1 1 d . . . . .
H2 H 0.640401 0.320244 0.362611 0.057 Uiso 1 1 calc R U . . .
F6 F 0.7484(7) 0.2690(5) 0.2576(8) 0.137(4) Uani 1 1 d . . . . .
F5 F 0.9557(7) 0.4107(6) 0.1950(7) 0.135(4) Uani 1 1 d . . . . .
C10 C 0.6557(9) 0.5191(6) 0.4529(6) 0.068(2) Uani 1 1 d . . . . .
H10 H 0.634206 0.504353 0.402856 0.081 Uiso 1 1 calc R U . . .
C28 C 0.1713(9) 0.6003(6) 0.4009(7) 0.075(3) Uani 1 1 d . . . . .
H28 H 0.209779 0.643928 0.380143 0.09 Uiso 1 1 calc R U . . .
C16 C 0.3723(7) 0.4411(5) 0.2452(4) 0.0509(18) Uani 1 1 d . . . . .
C3 C 0.5327(6) 0.3632(5) 0.2884(4) 0.0492(17) Uani 1 1 d . . . . .
H3 H 0.557096 0.342752 0.243559 0.059 Uiso 1 1 calc R U . . .
F1 F 0.9525(7) 0.2624(6) 0.2508(7) 0.135(4) Uani 1 1 d . . . . .
F3 F 0.7496(7) 0.4123(6) 0.1977(7) 0.141(5) Uani 1 1 d . . . . .
C8 C 0.5111(10) 0.3465(7) 0.5975(5) 0.069(3) Uani 1 1 d . . . . .
H8 H 0.476484 0.31189 0.630926 0.083 Uiso 1 1 calc R U . . .
C4 C 0.5373(7) 0.3956(5) 0.4786(4) 0.0481(17) Uani 1 1 d . . . . .
C29 C 0.1921(8) 0.5664(7) 0.4686(7) 0.073(3) Uani 1 1 d . . . . .
H29 H 0.24567 0.581876 0.502084 0.087 Uiso 1 1 calc R U . . .
C6 C 0.6284(10) 0.4573(7) 0.5765(6) 0.072(3) Uani 1 1 d . . . . .
H6 H 0.675485 0.497197 0.594997 0.087 Uiso 1 1 calc R U . . .
C13 C 0.4135(9) 0.2750(6) 0.4959(5) 0.062(2) Uani 1 1 d . . . . .
H13 H 0.409038 0.280044 0.442353 0.074 Uiso 1 1 calc R U . . .
C5 C 0.6076(8) 0.4554(6) 0.5032(5) 0.059(2) Uani 1 1 d . . . . .
C19 C 0.2292(9) 0.5018(11) 0.1492(6) 0.087(3) Uani 1 1 d . . . . .
H19 H 0.177829 0.52401 0.117168 0.104 Uiso 1 1 calc R U . . .
C9 C 0.4884(7) 0.3391(5) 0.5232(4) 0.0513(17) Uani 1 1 d . . . . .
C7 C 0.5837(11) 0.4041(7) 0.6220(6) 0.077(3) Uani 1 1 d . . . . .
H7 H 0.601765 0.405768 0.671633 0.093 Uiso 1 1 calc R U . . .
C18 C 0.3173(11) 0.5477(8) 0.1677(6) 0.081(3) Uani 1 1 d . . . . .
H18 H 0.326349 0.599839 0.147428 0.097 Uiso 1 1 calc R U . . .
C22 C 0.4894(10) 0.5657(6) 0.2347(6) 0.074(3) Uani 1 1 d . . . . .
H22 H 0.531359 0.531826 0.269069 0.089 Uiso 1 1 calc R U . . .
N3 N 0.0899(7) 0.5625(5) 0.3703(5) 0.070(2) Uani 1 1 d . . . . .
C17 C 0.3926(8) 0.5179(5) 0.2158(5) 0.059(2) Uani 1 1 d . . . . .
C11 C 0.7756(11) 0.5190(10) 0.4551(11) 0.112(5) Uani 1 1 d . . . . .
H11A H 0.803035 0.562066 0.424 0.168 Uiso 1 1 calc R U . . .
H11B H 0.802391 0.466805 0.438151 0.168 Uiso 1 1 calc R U . . .
H11C H 0.799808 0.528196 0.50456 0.168 Uiso 1 1 calc R U . . .
C30 C 0.1151(8) 0.5038(8) 0.4757(6) 0.075(3) Uani 1 1 d . . . . .
H30 H 0.107619 0.469088 0.516083 0.09 Uiso 1 1 calc R U . . .
C25 C 0.2691(8) 0.3103(7) 0.2577(6) 0.071(3) Uani 1 1 d . . . . .
H25 H 0.340292 0.290669 0.27473 0.085 Uiso 1 1 calc R U . . .
C14 C 0.4561(13) 0.1915(7) 0.5136(8) 0.090(4) Uani 1 1 d . . . . .
H14A H 0.531502 0.188009 0.499734 0.135 Uiso 1 1 calc R U . . .
H14B H 0.414927 0.150793 0.487208 0.135 Uiso 1 1 calc R U . . .
H14C H 0.449237 0.181709 0.565399 0.135 Uiso 1 1 calc R U . . .
C21 C 0.2850(7) 0.3924(6) 0.2251(5) 0.058(2) Uani 1 1 d . . . . .
C15 C 0.3004(10) 0.2843(8) 0.5267(8) 0.084(3) Uani 1 1 d . . . . .
H15A H 0.254799 0.240784 0.508386 0.126 Uiso 1 1 calc R U . . .
H15B H 0.270783 0.336517 0.51205 0.126 Uiso 1 1 calc R U . . .
H15C H 0.303348 0.281462 0.579275 0.126 Uiso 1 1 calc R U . . .
C23 C 0.4622(15) 0.6446(8) 0.2751(11) 0.118(6) Uani 1 1 d . . . . .
H23A H 0.423769 0.681206 0.242861 0.177 Uiso 1 1 calc R U . . .
H23B H 0.528479 0.6704 0.291358 0.177 Uiso 1 1 calc R U . . .
H23C H 0.417293 0.632148 0.316859 0.177 Uiso 1 1 calc R U . . .
F4 F 0.8524(15) 0.2919(9) 0.1371(6) 0.186(6) Uani 1 1 d . . . . .
F2 F 0.8460(17) 0.3832(9) 0.3162(6) 0.196(7) Uani 1 1 d . . . . .
C26 C 0.1941(11) 0.3147(9) 0.3236(7) 0.091(4) Uani 1 1 d . . . . .
H26A H 0.223038 0.353102 0.358586 0.137 Uiso 1 1 calc R U . . .
H26B H 0.188609 0.261216 0.345715 0.137 Uiso 1 1 calc R U . . .
H26C H 0.12301 0.332607 0.308141 0.137 Uiso 1 1 calc R U . . .
C31 C 0.0558(9) 0.5017(7) 0.4170(7) 0.080(3) Uani 1 1 d . . . . .
H31 H -0.000814 0.464913 0.407932 0.096 Uiso 1 1 calc R U . . .
C24 C 0.5633(17) 0.5835(16) 0.1721(10) 0.139(7) Uani 1 1 d . . . . .
H24A H 0.586369 0.532719 0.150113 0.208 Uiso 1 1 calc R U . . .
H24B H 0.625901 0.613276 0.189432 0.208 Uiso 1 1 calc R U . . .
H24C H 0.525294 0.61616 0.136337 0.208 Uiso 1 1 calc R U . . .
C12 C 0.6096(12) 0.6006(7) 0.4683(8) 0.091(4) Uani 1 1 d . . . . .
H12A H 0.64 0.621609 0.513081 0.136 Uiso 1 1 calc R U . . .
H12B H 0.531831 0.596188 0.473102 0.136 Uiso 1 1 calc R U . . .
H12C H 0.62683 0.637349 0.428641 0.136 Uiso 1 1 calc R U . . .
C20 C 0.2134(9) 0.4257(9) 0.1752(6) 0.078(3) Uani 1 1 d . . . . .
H20 H 0.153609 0.395101 0.159377 0.094 Uiso 1 1 calc R U . . .
C32 C 0.0436(13) 0.5736(11) 0.2988(8) 0.105(5) Uani 1 1 d . . . . .
H32A H 0.062038 0.627361 0.280705 0.158 Uiso 1 1 calc R U . . .
H32B H -0.034274 0.568275 0.301599 0.158 Uiso 1 1 calc R U . . .
H32C H 0.072161 0.532502 0.26605 0.158 Uiso 1 1 calc R U . . .
C27 C 0.2260(11) 0.2486(9) 0.2033(8) 0.090(4) Uani 1 1 d . . . . .
H27A H 0.15559 0.266027 0.18617 0.135 Uiso 1 1 calc R U . . .
H27B H 0.219484 0.19575 0.22663 0.135 Uiso 1 1 calc R U . . .
H27C H 0.275277 0.244554 0.162553 0.135 Uiso 1 1 calc R U . . .
Cl1 Cl 0.491(2) 0.3377(14) 0.0847(10) 0.156(9) Uani 0.57(2) 1 d D U P A 1
C33 C 0.606(2) 0.288(2) 0.0565(12) 0.110(9) Uani 0.57(2) 1 d D U P A 1
H33A H 0.66901 0.322921 0.062393 0.132 Uiso 0.57(2) 1 calc R U P A 1
H33B H 0.616789 0.238119 0.085364 0.132 Uiso 0.57(2) 1 calc R U P A 1
Cl2 Cl 0.5880(16) 0.2634(9) -0.0329(6) 0.161(8) Uani 0.57(2) 1 d D U P A 1
Cl1' Cl 0.4780(17) 0.3192(13) 0.0937(9) 0.096(4) Uani 0.43(2) 1 d D U P A 2
C33' C 0.524(2) 0.299(2) 0.0060(15) 0.090(9) Uani 0.43(2) 1 d D U P A 2
H33C H 0.468013 0.269215 -0.020697 0.108 Uiso 0.43(2) 1 calc R U P A 2
H33D H 0.536672 0.350732 -0.019297 0.108 Uiso 0.43(2) 1 calc R U P A 2
Cl2' Cl 0.6402(9) 0.2432(7) 0.0063(10) 0.116(6) Uani 0.43(2) 1 d D U P A 2

loop_
_atom_site_aniso_label
_atom_site_aniso_U_11
_atom_site_aniso_U_22
_atom_site_aniso_U_33
_atom_site_aniso_U_23
_atom_site_aniso_U_13
_atom_site_aniso_U_12
Au1 0.04448(17) 0.05096(18) 0.05202(17) -0.00175(19) 0.00042(11) 0.00918(16)
Sb1 0.0495(3) 0.0644(3) 0.0664(3) 0.0112(3) 0.0011(3) -0.0030(3)
N1 0.042(3) 0.043(3) 0.042(3) 0.003(2) 0.002(2) 0.008(2)
N2 0.037(3) 0.046(3) 0.043(3) 0.001(2) 0.004(2) 0.006(2)
C1 0.039(4) 0.041(4) 0.044(4) 0.006(3) 0.003(3) 0.004(3)
C2 0.038(3) 0.052(4) 0.051(4) 0.002(3) 0.004(3) 0.011(3)
F6 0.090(5) 0.093(5) 0.227(13) 0.053(7) 0.051(7) -0.007(4)
F5 0.065(4) 0.111(6) 0.230(13) 0.059(7) 0.019(6) -0.014(4)
C10 0.072(6) 0.058(5) 0.074(6) -0.002(4) -0.005(5) -0.008(4)
C28 0.068(6) 0.056(5) 0.102(8) -0.008(5) 0.001(6) -0.002(5)
C16 0.048(4) 0.068(5) 0.037(3) 0.004(3) -0.002(3) 0.011(4)
C3 0.040(4) 0.055(4) 0.052(4) -0.002(3) 0.006(3) 0.007(3)
F1 0.080(5) 0.106(6) 0.218(13) 0.058(7) -0.016(6) 0.018(4)
F3 0.071(5) 0.129(7) 0.223(12) 0.100(8) 0.009(6) 0.024(5)
C8 0.094(7) 0.068(5) 0.046(4) 0.015(4) 0.004(5) 0.016(5)
C4 0.053(4) 0.049(4) 0.043(4) -0.001(3) -0.005(3) 0.009(3)
C29 0.053(5) 0.078(6) 0.087(7) -0.014(5) -0.001(5) 0.014(5)
C6 0.079(7) 0.073(6) 0.064(6) -0.013(5) -0.017(5) 0.014(5)
C13 0.074(6) 0.057(5) 0.054(5) 0.011(4) 0.011(5) 0.003(5)
C5 0.056(5) 0.055(5) 0.064(5) -0.006(4) -0.004(4) 0.006(4)
C19 0.072(6) 0.123(10) 0.065(6) 0.014(8) -0.014(5) 0.029(8)
C9 0.058(4) 0.051(4) 0.044(4) 0.012(3) 0.001(3) 0.007(4)
C7 0.097(8) 0.084(7) 0.051(5) -0.015(5) -0.012(5) 0.025(6)
C18 0.087(8) 0.094(8) 0.062(6) 0.025(5) -0.011(6) 0.024(7)
C22 0.085(7) 0.061(5) 0.075(6) 0.025(5) -0.003(6) 0.000(5)
N3 0.059(5) 0.066(5) 0.086(6) 0.004(4) -0.009(4) 0.015(4)
C17 0.069(5) 0.060(5) 0.048(4) 0.004(4) -0.005(4) 0.012(4)
C11 0.063(7) 0.099(10) 0.173(16) 0.011(10) 0.006(8) -0.005(7)
C30 0.066(5) 0.083(6) 0.076(6) 0.005(7) 0.013(4) 0.016(6)
C25 0.045(4) 0.083(6) 0.084(7) -0.001(5) -0.005(4) -0.010(4)
C14 0.124(11) 0.051(5) 0.095(8) 0.012(6) 0.014(8) 0.022(6)
C21 0.042(4) 0.079(6) 0.052(4) -0.008(4) 0.006(4) 0.009(4)
C15 0.070(7) 0.086(7) 0.098(8) 0.010(6) 0.021(6) -0.010(6)
C23 0.113(11) 0.073(8) 0.169(16) -0.024(10) 0.032(12) -0.010(8)
F4 0.264(17) 0.202(12) 0.092(6) -0.042(7) 0.005(9) -0.008(14)
F2 0.31(2) 0.187(11) 0.091(6) -0.045(7) 0.024(10) -0.008(15)
C26 0.083(8) 0.113(10) 0.077(7) -0.013(6) 0.007(6) -0.046(7)
C31 0.060(5) 0.061(5) 0.119(9) 0.003(10) 0.012(5) 0.002(5)
C24 0.112(14) 0.20(2) 0.104(12) -0.010(14) 0.025(10) -0.022(14)
C12 0.095(9) 0.072(7) 0.105(9) 0.015(7) -0.004(7) 0.007(7)
C20 0.050(5) 0.125(10) 0.060(6) -0.017(6) -0.009(4) 0.011(6)
C32 0.095(10) 0.120(11) 0.101(10) 0.006(8) -0.022(8) 0.026(9)
C27 0.077(7) 0.095(9) 0.099(9) -0.021(7) 0.009(7) -0.015(7)
Cl1 0.205(17) 0.155(14) 0.108(9) 0.032(7) 0.010(8) 0.097(13)
C33 0.115(19) 0.14(2) 0.070(12) -0.009(14) 0.005(12) -0.010(17)
Cl2 0.222(17) 0.165(11) 0.096(6) -0.019(6) 0.039(8) -0.056(11)
Cl1' 0.125(8) 0.101(8) 0.061(5) 0.005(6) 0.004(5) 0.014(7)
C33' 0.092(19) 0.096(18) 0.083(18) 0.005(14) 0.010(15) 0.009(16)
Cl2' 0.087(6) 0.112(7) 0.150(14) 0.022(7) 0.024(7) 0.031(5)

loop_
_atom_type_symbol
_atom_type_description
_atom_type_scat_dispersion_real
_atom_type_scat_dispersion_imag
_atom_type_scat_source
C C 0.0181 0.0091 'International Tables Vol C Tables 4.2.6.8 and 6.1.1.4'
H H 0 0 'International Tables Vol C Tables 4.2.6.8 and 6.1.1.4'
Au Au -4.4197 7.298 'International Tables Vol C Tables 4.2.6.8 and 6.1.1.4'
F F 0.0727 0.0534 'International Tables Vol C Tables 4.2.6.8 and 6.1.1.4'
N N 0.0311 0.018 'International Tables Vol C Tables 4.2.6.8 and 6.1.1.4'
Sb Sb -0.0562 5.8946 'International Tables Vol C Tables 4.2.6.8 and 6.1.1.4'
Cl Cl 0.3639 0.7018 'International Tables Vol C Tables 4.2.6.8 and 6.1.1.4'

loop_
_geom_angle_atom_site_label_1
_geom_angle_atom_site_label_2
_geom_angle_atom_site_label_3
_geom_angle
_geom_angle_site_symmetry_1
_geom_angle_site_symmetry_3
_geom_angle_publ_flag
C1 Au1 C29 175.6(4) . . ?
C1 Au1 C28 150.4(3) . . ?
C29 Au1 C28 33.5(4) . . ?
F2 Sb1 F3 88.9(8) . . ?
F2 Sb1 F5 94.0(7) . . ?
F3 Sb1 F5 89.0(4) . . ?
F2 Sb1 F4 176.7(8) . . ?
F3 Sb1 F4 91.2(7) . . ?
F5 Sb1 F4 89.3(7) . . ?
F2 Sb1 F6 86.2(7) . . ?
F3 Sb1 F6 90.9(4) . . ?
F5 Sb1 F6 179.8(7) . . ?
F4 Sb1 F6 90.5(7) . . ?
F2 Sb1 F1 94.4(7) . . ?
F3 Sb1 F1 176.2(6) . . ?
F5 Sb1 F1 92.4(4) . . ?
F4 Sb1 F1 85.4(7) . . ?
F6 Sb1 F1 87.6(4) . . ?
C1 N1 C2 110.7(6) . . ?
C1 N1 C4 124.9(6) . . ?
C2 N1 C4 124.3(6) . . ?
C1 N2 C3 110.1(6) . . ?
C1 N2 C16 123.7(6) . . ?
C3 N2 C16 126.1(7) . . ?
N1 C1 N2 105.7(6) . . ?
N1 C1 Au1 128.7(6) . . ?
N2 C1 Au1 125.7(5) . . ?
C3 C2 N1 106.5(7) . . ?
C3 C2 H2 126.7 . . ?
N1 C2 H2 126.7 . . ?
C12 C10 C11 112.4(11) . . ?
C12 C10 C5 110.7(10) . . ?
C11 C10 C5 112.1(10) . . ?
C12 C10 H10 107.1 . . ?
C11 C10 H10 107.1 . . ?
C5 C10 H10 107.1 . . ?
N3 C28 C29 109.8(10) . . ?
N3 C28 Au1 106.7(6) . . ?
C29 C28 Au1 60.6(6) . . ?
N3 C28 H28 125.1 . . ?
C29 C28 H28 125.1 . . ?
Au1 C28 H28 100.2 . . ?
C21 C16 C17 123.7(8) . . ?
C21 C16 N2 118.2(8) . . ?
C17 C16 N2 118.1(8) . . ?
C2 C3 N2 106.9(7) . . ?
C2 C3 H3 126.5 . . ?
N2 C3 H3 126.5 . . ?
C7 C8 C9 120.6(10) . . ?
C7 C8 H8 119.7 . . ?
C9 C8 H8 119.7 . . ?
C9 C4 C5 123.8(8) . . ?
C9 C4 N1 117.9(8) . . ?
C5 C4 N1 118.3(8) . . ?
C28 C29 C30 104.5(10) . . ?
C28 C29 Au1 85.8(7) . . ?
C30 C29 Au1 99.0(7) . . ?
C28 C29 H29 127.7 . . ?
C30 C29 H29 127.7 . . ?
Au1 C29 H29 86 . . ?
C7 C6 C5 121.7(11) . . ?
C7 C6 H6 119.2 . . ?
C5 C6 H6 119.2 . . ?
C9 C13 C14 110.6(10) . . ?
C9 C13 C15 112.2(9) . . ?
C14 C13 C15 109.5(10) . . ?
C9 C13 H13 108.2 . . ?
C14 C13 H13 108.2 . . ?
C15 C13 H13 108.2 . . ?
C6 C5 C4 117.0(10) . . ?
C6 C5 C10 120.6(10) . . ?
C4 C5 C10 122.3(9) . . ?
C20 C19 C18 122.4(10) . . ?
C20 C19 H19 118.8 . . ?
C18 C19 H19 118.8 . . ?
C4 C9 C8 115.8(9) . . ?
C4 C9 C13 123.2(7) . . ?
C8 C9 C13 121.0(8) . . ?
C6 C7 C8 120.9(9) . . ?
C6 C7 H7 119.5 . . ?
C8 C7 H7 119.5 . . ?
C19 C18 C17 120.4(11) . . ?
C19 C18 H18 119.8 . . ?
C17 C18 H18 119.8 . . ?
C17 C22 C24 114.7(12) . . ?
C17 C22 C23 112.8(11) . . ?
C24 C22 C23 110.1(13) . . ?
C17 C22 H22 106.2 . . ?
C24 C22 H22 106.2 . . ?
C23 C22 H22 106.2 . . ?
C28 N3 C31 108.0(10) . . ?
C28 N3 C32 129.5(12) . . ?
C31 N3 C32 122.4(12) . . ?
C18 C17 C16 116.6(10) . . ?
C18 C17 C22 121.0(10) . . ?
C16 C17 C22 122.4(8) . . ?
C10 C11 H11A 109.5 . . ?
C10 C11 H11B 109.5 . . ?
H11A C11 H11B 109.5 . . ?
C10 C11 H11C 109.5 . . ?
H11A C11 H11C 109.5 . . ?
H11B C11 H11C 109.5 . . ?
C31 C30 C29 108.7(11) . . ?
C31 C30 H30 125.6 . . ?
C29 C30 H30 125.6 . . ?
C21 C25 C27 112.6(10) . . ?
C21 C25 C26 110.9(10) . . ?
C27 C25 C26 109.9(9) . . ?
C21 C25 H25 107.7 . . ?
C27 C25 H25 107.7 . . ?
C26 C25 H25 107.7 . . ?
C13 C14 H14A 109.5 . . ?
C13 C14 H14B 109.5 . . ?
H14A C14 H14B 109.5 . . ?
C13 C14 H14C 109.5 . . ?
H14A C14 H14C 109.5 . . ?
H14B C14 H14C 109.5 . . ?
C20 C21 C16 116.4(10) . . ?
C20 C21 C25 122.6(10) . . ?
C16 C21 C25 121.0(8) . . ?
C13 C15 H15A 109.5 . . ?
C13 C15 H15B 109.5 . . ?
H15A C15 H15B 109.5 . . ?
C13 C15 H15C 109.5 . . ?
H15A C15 H15C 109.5 . . ?
H15B C15 H15C 109.5 . . ?
C22 C23 H23A 109.5 . . ?
C22 C23 H23B 109.5 . . ?
H23A C23 H23B 109.5 . . ?
C22 C23 H23C 109.5 . . ?
H23A C23 H23C 109.5 . . ?
H23B C23 H23C 109.5 . . ?
C25 C26 H26A 109.5 . . ?
C25 C26 H26B 109.5 . . ?
H26A C26 H26B 109.5 . . ?
C25 C26 H26C 109.5 . . ?
H26A C26 H26C 109.5 . . ?
H26B C26 H26C 109.5 . . ?
C30 C31 N3 108.9(11) . . ?
C30 C31 H31 125.5 . . ?
N3 C31 H31 125.5 . . ?
C22 C24 H24A 109.5 . . ?
C22 C24 H24B 109.5 . . ?
H24A C24 H24B 109.5 . . ?
C22 C24 H24C 109.5 . . ?
H24A C24 H24C 109.5 . . ?
H24B C24 H24C 109.5 . . ?
C10 C12 H12A 109.5 . . ?
C10 C12 H12B 109.5 . . ?
H12A C12 H12B 109.5 . . ?
C10 C12 H12C 109.5 . . ?
H12A C12 H12C 109.5 . . ?
H12B C12 H12C 109.5 . . ?
C19 C20 C21 120.4(11) . . ?
C19 C20 H20 119.8 . . ?
C21 C20 H20 119.8 . . ?
N3 C32 H32A 109.5 . . ?
N3 C32 H32B 109.5 . . ?
H32A C32 H32B 109.5 . . ?
N3 C32 H32C 109.5 . . ?
H32A C32 H32C 109.5 . . ?
H32B C32 H32C 109.5 . . ?
C25 C27 H27A 109.5 . . ?
C25 C27 H27B 109.5 . . ?
H27A C27 H27B 109.5 . . ?
C25 C27 H27C 109.5 . . ?
H27A C27 H27C 109.5 . . ?
H27B C27 H27C 109.5 . . ?
Cl2 C33 Cl1 107.1(17) . . ?
Cl2 C33 H33A 110.3 . . ?
Cl1 C33 H33A 110.3 . . ?
Cl2 C33 H33B 110.3 . . ?
Cl1 C33 H33B 110.3 . . ?
H33A C33 H33B 108.6 . . ?
Cl2' C33' Cl1' 112.0(19) . . ?
Cl2' C33' H33C 109.2 . . ?
Cl1' C33' H33C 109.2 . . ?
Cl2' C33' H33D 109.2 . . ?
Cl1' C33' H33D 109.2 . . ?
H33C C33' H33D 107.9 . . ?

loop_
_geom_bond_atom_site_label_1
_geom_bond_atom_site_label_2
_geom_bond_distance
_geom_bond_site_symmetry_2
_geom_bond_publ_flag
Au1 C1 1.989(7) . ?
Au1 C29 2.212(10) . ?
Au1 C28 2.532(11) . ?
Sb1 F2 1.817(10) . ?
Sb1 F3 1.835(8) . ?
Sb1 F5 1.842(8) . ?
Sb1 F4 1.843(10) . ?
Sb1 F6 1.844(8) . ?
Sb1 F1 1.853(8) . ?
N1 C1 1.335(9) . ?
N1 C2 1.396(10) . ?
N1 C4 1.437(10) . ?
N2 C1 1.355(10) . ?
N2 C3 1.390(10) . ?
N2 C16 1.433(10) . ?
C2 C3 1.341(12) . ?
C2 H2 0.95 . ?
C10 C12 1.496(16) . ?
C10 C11 1.500(17) . ?
C10 C5 1.534(14) . ?
C10 H10 1 . ?
C28 N3 1.325(15) . ?
C28 C29 1.402(17) . ?
C28 H28 0.95 . ?
C16 C21 1.408(13) . ?
C16 C17 1.410(13) . ?
C3 H3 0.95 . ?
C8 C7 1.395(18) . ?
C8 C9 1.416(12) . ?
C8 H8 0.95 . ?
C4 C9 1.393(12) . ?
C4 C5 1.401(13) . ?
C29 C30 1.423(17) . ?
C29 H29 0.95 . ?
C6 C7 1.344(18) . ?
C6 C5 1.388(14) . ?
C6 H6 0.95 . ?
C13 C9 1.505(14) . ?
C13 C14 1.520(15) . ?
C13 C15 1.534(15) . ?
C13 H13 1 . ?
C19 C20 1.36(2) . ?
C19 C18 1.38(2) . ?
C19 H19 0.95 . ?
C7 H7 0.95 . ?
C18 C17 1.389(13) . ?
C18 H18 0.95 . ?
C22 C17 1.488(15) . ?
C22 C24 1.52(2) . ?
C22 C23 1.545(18) . ?
C22 H22 1 . ?
N3 C31 1.395(15) . ?
N3 C32 1.462(17) . ?
C11 H11A 0.98 . ?
C11 H11B 0.98 . ?
C11 H11C 0.98 . ?
C30 C31 1.321(16) . ?
C30 H30 0.95 . ?
C25 C21 1.502(15) . ?
C25 C27 1.536(17) . ?
C25 C26 1.545(16) . ?
C25 H25 1 . ?
C14 H14A 0.98 . ?
C14 H14B 0.98 . ?
C14 H14C 0.98 . ?
C21 C20 1.403(15) . ?
C15 H15A 0.98 . ?
C15 H15B 0.98 . ?
C15 H15C 0.98 . ?
C23 H23A 0.98 . ?
C23 H23B 0.98 . ?
C23 H23C 0.98 . ?
C26 H26A 0.98 . ?
C26 H26B 0.98 . ?
C26 H26C 0.98 . ?
C31 H31 0.95 . ?
C24 H24A 0.98 . ?
C24 H24B 0.98 . ?
C24 H24C 0.98 . ?
C12 H12A 0.98 . ?
C12 H12B 0.98 . ?
C12 H12C 0.98 . ?
C20 H20 0.95 . ?
C32 H32A 0.98 . ?
C32 H32B 0.98 . ?
C32 H32C 0.98 . ?
C27 H27A 0.98 . ?
C27 H27B 0.98 . ?
C27 H27C 0.98 . ?
Cl1 C33 1.74(3) . ?
C33 Cl2 1.73(2) . ?
C33 H33A 0.99 . ?
C33 H33B 0.99 . ?
Cl1' C33' 1.76(3) . ?
C33' Cl2' 1.72(2) . ?
C33' H33C 0.99 . ?
C33' H33D 0.99 . ?

loop_
_geom_torsion_atom_site_label_1
_geom_torsion_atom_site_label_2
_geom_torsion_atom_site_label_3
_geom_torsion_atom_site_label_4
_geom_torsion
_geom_torsion_site_symmetry_1
_geom_torsion_site_symmetry_2
_geom_torsion_site_symmetry_3
_geom_torsion_site_symmetry_4
_geom_torsion_publ_flag
C2 N1 C1 N2 1.2(9) . . . . ?
C4 N1 C1 N2 178.7(7) . . . . ?
C2 N1 C1 Au1 -179.3(6) . . . . ?
C4 N1 C1 Au1 -1.8(12) . . . . ?
C3 N2 C1 N1 -1.1(9) . . . . ?
C16 N2 C1 N1 -179.2(7) . . . . ?
C3 N2 C1 Au1 179.4(5) . . . . ?
C16 N2 C1 Au1 1.3(11) . . . . ?
C1 N1 C2 C3 -0.9(9) . . . . ?
C4 N1 C2 C3 -178.4(8) . . . . ?
C1 N2 C16 C21 -94.1(10) . . . . ?
C3 N2 C16 C21 88.0(10) . . . . ?
C1 N2 C16 C17 84.6(10) . . . . ?
C3 N2 C16 C17 -93.2(10) . . . . ?
N1 C2 C3 N2 0.2(9) . . . . ?
C1 N2 C3 C2 0.5(9) . . . . ?
C16 N2 C3 C2 178.6(8) . . . . ?
C1 N1 C4 C9 88.7(10) . . . . ?
C2 N1 C4 C9 -94.2(10) . . . . ?
C1 N1 C4 C5 -91.8(10) . . . . ?
C2 N1 C4 C5 85.3(10) . . . . ?
N3 C28 C29 C30 0.2(12) . . . . ?
Au1 C28 C29 C30 -98.3(8) . . . . ?
N3 C28 C29 Au1 98.5(8) . . . . ?
C7 C6 C5 C4 0.3(16) . . . . ?
C7 C6 C5 C10 177.3(10) . . . . ?
C9 C4 C5 C6 -0.1(14) . . . . ?
N1 C4 C5 C6 -179.6(8) . . . . ?
C9 C4 C5 C10 -177.0(9) . . . . ?
N1 C4 C5 C10 3.5(13) . . . . ?
C12 C10 C5 C6 -66.9(14) . . . . ?
C11 C10 C5 C6 59.5(14) . . . . ?
C12 C10 C5 C4 109.9(11) . . . . ?
C11 C10 C5 C4 -123.7(12) . . . . ?
C5 C4 C9 C8 1.9(13) . . . . ?
N1 C4 C9 C8 -178.6(8) . . . . ?
C5 C4 C9 C13 -179.7(9) . . . . ?
N1 C4 C9 C13 -0.2(12) . . . . ?
C7 C8 C9 C4 -4.0(14) . . . . ?
C7 C8 C9 C13 177.6(10) . . . . ?
C14 C13 C9 C4 120.4(10) . . . . ?
C15 C13 C9 C4 -117.2(10) . . . . ?
C14 C13 C9 C8 -61.3(12) . . . . ?
C15 C13 C9 C8 61.2(12) . . . . ?
C5 C6 C7 C8 -2.4(17) . . . . ?
C9 C8 C7 C6 4.4(17) . . . . ?
C20 C19 C18 C17 -1.7(19) . . . . ?
C29 C28 N3 C31 -0.7(12) . . . . ?
Au1 C28 N3 C31 63.4(9) . . . . ?
C29 C28 N3 C32 -176.3(11) . . . . ?
Au1 C28 N3 C32 -112.1(12) . . . . ?
C19 C18 C17 C16 -1.8(16) . . . . ?
C19 C18 C17 C22 178.3(11) . . . . ?
C21 C16 C17 C18 4.0(13) . . . . ?
N2 C16 C17 C18 -174.7(9) . . . . ?
C21 C16 C17 C22 -176.1(9) . . . . ?
N2 C16 C17 C22 5.2(13) . . . . ?
C24 C22 C17 C18 -62.1(17) . . . . ?
C23 C22 C17 C18 64.9(15) . . . . ?
C24 C22 C17 C16 118.0(14) . . . . ?
C23 C22 C17 C16 -115.0(12) . . . . ?
C28 C29 C30 C31 0.4(12) . . . . ?
Au1 C29 C30 C31 -87.7(9) . . . . ?
C17 C16 C21 C20 -2.8(13) . . . . ?
N2 C16 C21 C20 175.9(8) . . . . ?
C17 C16 C21 C25 178.9(9) . . . . ?
N2 C16 C21 C25 -2.4(12) . . . . ?
C27 C25 C21 C20 39.0(13) . . . . ?
C26 C25 C21 C20 -84.6(12) . . . . ?
C27 C25 C21 C16 -142.8(9) . . . . ?
C26 C25 C21 C16 93.6(10) . . . . ?
C29 C30 C31 N3 -0.8(13) . . . . ?
C28 N3 C31 C30 0.9(13) . . . . ?
C32 N3 C31 C30 176.9(11) . . . . ?
C18 C19 C20 C21 3.0(18) . . . . ?
C16 C21 C20 C19 -0.8(15) . . . . ?
C25 C21 C20 C19 177.5(10) . . . . ?
